data_7217652
loop_
_publ_author_name
'Hori, Akiko'
'Nakajima, Kyosuke'
'Akimoto, Yuuki'
'Naganuma, Kohei'
'Yuge, Hidetaka'

_publ_section_title
;
 Guest-adjusted encapsulation and thermal studies of non-porous
 mononuclear Cu(ii) coordination complexes through electrostatic
 interactions induced by fluorine substitution
;
_journal_issue 37
_journal_name_full CrystEngComm
_journal_page_first 8805
_journal_paper_doi 10.1039/C4CE01243G
_journal_volume 16
_journal_year 2014
_chemical_formula_moiety 'C44 H22 Cu F16 O6'
_chemical_formula_sum 'C44 H22 Cu F16 O6'
_chemical_formula_weight 1014.17
_chemical_name_systematic
;
?
;
_space_group_IT_number 2
_symmetry_cell_setting triclinic
_symmetry_space_group_name_Hall '-P 1'
_symmetry_space_group_name_H-M 'P -1'
_atom_sites_solution_hydrogens geom
_atom_sites_solution_primary direct
_atom_sites_solution_secondary difmap
_audit_creation_method SHELXL-97
_cell_angle_alpha 106.688(3)
_cell_angle_beta 104.543(3)
_cell_angle_gamma 92.432(3)
_cell_formula_units_Z 1
_cell_length_a 7.728(2)
_cell_length_b 11.089(3)
_cell_length_c 12.681(4)
_cell_measurement_reflns_used 6793
_cell_measurement_temperature 100
_cell_measurement_theta_max 27.91
_cell_measurement_theta_min 2.74
_cell_volume 999.9(5)
_computing_cell_refinement 'Bruker SAINT'
_computing_data_collection 'Bruker APEX2'
_computing_data_reduction 'Bruker SAINT'
_computing_molecular_graphics 'Bruker SHELXTL'
_computing_publication_material 'Bruker SHELXTL'
_computing_structure_refinement 'SHELXL-97 (Sheldrick, 2008)'
_computing_structure_solution 'SHELXS-97 (Sheldrick, 2008)'
_diffrn_ambient_temperature 100
_diffrn_detector_area_resol_mean 8.333
_diffrn_measured_fraction_theta_full 0.974
_diffrn_measured_fraction_theta_max 0.974
_diffrn_measurement_device_type 'Bruker APEX-II CCD'
_diffrn_measurement_method '\f and \w scans'
_diffrn_radiation_monochromator graphite
_diffrn_radiation_source 'fine-focus sealed tube'
_diffrn_radiation_type MoK\a
_diffrn_radiation_wavelength 0.71073
_diffrn_reflns_av_R_equivalents 0.0208
_diffrn_reflns_av_sigmaI/netI 0.0229
_diffrn_reflns_limit_h_max 10
_diffrn_reflns_limit_h_min -9
_diffrn_reflns_limit_k_max 14
_diffrn_reflns_limit_k_min -14
_diffrn_reflns_limit_l_max 16
_diffrn_reflns_limit_l_min -16
_diffrn_reflns_number 11323
_diffrn_reflns_theta_full 27.48
_diffrn_reflns_theta_max 27.48
_diffrn_reflns_theta_min 2.74
_exptl_absorpt_coefficient_mu 0.672
_exptl_absorpt_correction_T_max 0.8773
_exptl_absorpt_correction_T_min 0.8238
_exptl_absorpt_correction_type empirical
_exptl_absorpt_process_details
;
SADABS Sheldrick 1996
;
_exptl_crystal_colour green
_exptl_crystal_density_diffrn 1.684
_exptl_crystal_density_meas ?
_exptl_crystal_density_method 'not measured'
_exptl_crystal_description block
_exptl_crystal_F_000 507
_exptl_crystal_size_max 0.30
_exptl_crystal_size_mid 0.30
_exptl_crystal_size_min 0.20
_refine_diff_density_max 0.358
_refine_diff_density_min -0.282
_refine_diff_density_rms 0.049
_refine_ls_extinction_method none
_refine_ls_goodness_of_fit_ref 1.067
_refine_ls_hydrogen_treatment constr
_refine_ls_matrix_type full
_refine_ls_number_parameters 305
_refine_ls_number_reflns 4461
_refine_ls_number_restraints 0
_refine_ls_restrained_S_all 1.067
_refine_ls_R_factor_all 0.0292
_refine_ls_R_factor_gt 0.0269
_refine_ls_shift/su_max 0.000
_refine_ls_shift/su_mean 0.000
_refine_ls_structure_factor_coef Fsqd
_refine_ls_weighting_details 'calc w=1/[\s^2^(Fo^2^)+(0.0367P)^2^+0.3692P] where P=(Fo^2^+2Fc^2^)/3'
_refine_ls_weighting_scheme calc
_refine_ls_wR_factor_gt 0.0721
_refine_ls_wR_factor_ref 0.0739
_reflns_number_gt 4164
_reflns_number_total 4461
_reflns_threshold_expression >2sigma(I)
_cod_data_source_file c4ce01243g2.cif
_cod_data_source_block 110201a1
_cod_depositor_comments
;
The following automatic conversions were performed:

'_symmetry_cell_setting' value 'Triclinic' changed to 'triclinic'
according to
/usr/data/users/saulius/crontab/automatic-downloads/rss-feeds/RSC/lib/dictionaries/cif_core.dic
dictionary named 'cif_core.dic' version 2.4.2 from 2011-04-26.

Automatic conversion script
Id: cif_fix_values 2281 2013-09-26 08:29:07Z andrius 

 Adding full bibliography for 7217645--7217660.cif.

The following automatic conversions were performed:

'_exptl_crystal_density_meas' value 'not measured' was changed to '?'
- the value is perceived as not measured.

Automatic conversion script
Id: cif_fix_values 3008 2015-01-20 13:52:24Z robertas 
;
_cod_database_code 7217652

loop_
_symmetry_equiv_pos_as_xyz
'x, y, z'
'-x, -y, -z'

loop_
_atom_site_label
_atom_site_type_symbol
_atom_site_fract_x
_atom_site_fract_y
_atom_site_fract_z
_atom_site_U_iso_or_equiv
_atom_site_adp_type
_atom_site_occupancy
_atom_site_symmetry_multiplicity
_atom_site_calc_flag
_atom_site_refinement_flags
Cu1 Cu 0.0000 1.0000 0.0000 0.01626(7) Uani 1 2 d S
O1 O 0.06433(13) 0.84045(9) 0.01978(8) 0.0189(2) Uani 1 1 d .
O2 O 0.19335(13) 1.09698(9) 0.12930(8) 0.01866(19) Uani 1 1 d .
O3 O 0.19597(15) 0.98374(10) -0.14311(9) 0.0279(2) Uani 1 1 d .
C1 C 0.2549(2) 0.61274(14) 0.02199(13) 0.0244(3) Uani 1 1 d .
C2 C 0.2639(2) 0.48666(14) 0.01616(15) 0.0302(3) Uani 1 1 d .
C3 C 0.2141(2) 0.43842(14) 0.09383(15) 0.0342(4) Uani 1 1 d .
H3 H 0.2195 0.3517 0.0895 0.041 Uiso 1 1 calc R
C4 C 0.1562(2) 0.52039(15) 0.17832(14) 0.0338(4) Uani 1 1 d .
C5 C 0.1482(2) 0.64655(14) 0.18586(12) 0.0260(3) Uani 1 1 d .
C6 C 0.19663(18) 0.69532(12) 0.10696(12) 0.0189(3) Uani 1 1 d .
C7 C 0.17617(18) 0.83001(12) 0.10835(11) 0.0171(3) Uani 1 1 d .
C8 C 0.27841(18) 0.92711(13) 0.20283(11) 0.0188(3) Uani 1 1 d .
H8 H 0.3493 0.9061 0.2665 0.023 Uiso 1 1 calc R
C9 C 0.28071(17) 1.05500(13) 0.20756(11) 0.0177(3) Uani 1 1 d .
C10 C 0.39565(18) 1.15437(13) 0.31176(12) 0.0191(3) Uani 1 1 d .
C11 C 0.48921(19) 1.25908(13) 0.30179(13) 0.0225(3) Uani 1 1 d .
C12 C 0.5826(2) 1.35679(14) 0.39707(14) 0.0275(3) Uani 1 1 d .
C13 C 0.5866(2) 1.35533(15) 0.50610(14) 0.0311(3) Uani 1 1 d .
H13 H 0.6499 1.4234 0.5715 0.037 Uiso 1 1 calc R
C14 C 0.4961(2) 1.25213(15) 0.51700(13) 0.0271(3) Uani 1 1 d .
C15 C 0.40414(19) 1.15264(13) 0.42244(12) 0.0221(3) Uani 1 1 d .
C16 C 0.0629(2) 0.78654(14) -0.27579(13) 0.0239(3) Uani 1 1 d .
H16 H 0.0563 0.7577 -0.2131 0.029 Uiso 1 1 calc R
C17 C -0.0037(2) 0.70633(14) -0.38714(13) 0.0267(3) Uani 1 1 d .
H17 H -0.0581 0.6229 -0.4006 0.032 Uiso 1 1 calc R
C18 C 0.0086(2) 0.74713(16) -0.47940(14) 0.0297(3) Uani 1 1 d .
H18 H -0.0378 0.6922 -0.5556 0.036 Uiso 1 1 calc R
C19 C 0.0890(2) 0.86819(16) -0.45889(14) 0.0304(3) Uani 1 1 d .
H19 H 0.0999 0.8956 -0.5216 0.037 Uiso 1 1 calc R
C20 C 0.1542(2) 0.95079(15) -0.34804(14) 0.0279(3) Uani 1 1 d .
H20 H 0.2081 1.0343 -0.3350 0.033 Uiso 1 1 calc R
C21 C 0.1394(2) 0.90951(14) -0.25644(13) 0.0234(3) Uani 1 1 d .
C22 C 0.2887(2) 1.10709(16) -0.11892(16) 0.0371(4) Uani 1 1 d .
H22A H 0.3946 1.0992 -0.1486 0.056 Uiso 1 1 calc R
H22B H 0.3271 1.1486 -0.0359 0.056 Uiso 1 1 calc R
H22C H 0.2079 1.1580 -0.1557 0.056 Uiso 1 1 calc R
F1 F 0.30489(14) 0.65495(9) -0.05628(9) 0.0351(2) Uani 1 1 d .
F2 F 0.32100(15) 0.41075(9) -0.06888(10) 0.0460(3) Uani 1 1 d .
F3 F 0.10307(19) 0.47740(10) 0.25594(9) 0.0563(4) Uani 1 1 d .
F4 F 0.08768(15) 0.72155(9) 0.26912(8) 0.0381(2) Uani 1 1 d .
F5 F 0.49392(12) 1.26541(8) 0.19866(8) 0.02758(19) Uani 1 1 d .
F6 F 0.67072(14) 1.45553(9) 0.38270(9) 0.0381(2) Uani 1 1 d .
F7 F 0.49514(14) 1.24659(10) 0.62170(8) 0.0370(2) Uani 1 1 d .
F8 F 0.31824(12) 1.05558(8) 0.43988(7) 0.02727(19) Uani 1 1 d .

loop_
_atom_site_aniso_label
_atom_site_aniso_U_11
_atom_site_aniso_U_22
_atom_site_aniso_U_33
_atom_site_aniso_U_23
_atom_site_aniso_U_13
_atom_site_aniso_U_12
Cu1 0.01822(12) 0.01371(12) 0.01631(12) 0.00646(8) 0.00156(9) 0.00262(8)
O1 0.0215(5) 0.0170(5) 0.0178(5) 0.0075(4) 0.0018(4) 0.0035(4)
O2 0.0193(5) 0.0166(4) 0.0191(5) 0.0071(4) 0.0017(4) 0.0025(4)
O3 0.0324(6) 0.0212(5) 0.0309(6) 0.0061(4) 0.0130(5) 0.0000(4)
C1 0.0229(7) 0.0199(7) 0.0303(8) 0.0093(6) 0.0053(6) 0.0034(5)
C2 0.0248(7) 0.0183(7) 0.0399(9) 0.0041(6) 0.0012(7) 0.0053(6)
C3 0.0333(8) 0.0169(7) 0.0414(9) 0.0124(7) -0.0121(7) -0.0025(6)
C4 0.0427(9) 0.0261(8) 0.0263(8) 0.0166(6) -0.0086(7) -0.0118(7)
C5 0.0314(8) 0.0242(7) 0.0185(7) 0.0081(6) -0.0003(6) -0.0045(6)
C6 0.0182(6) 0.0163(6) 0.0205(6) 0.0083(5) -0.0003(5) 0.0014(5)
C7 0.0180(6) 0.0172(6) 0.0198(6) 0.0088(5) 0.0076(5) 0.0042(5)
C8 0.0192(6) 0.0194(6) 0.0184(6) 0.0086(5) 0.0026(5) 0.0038(5)
C9 0.0160(6) 0.0198(6) 0.0186(6) 0.0064(5) 0.0062(5) 0.0034(5)
C10 0.0171(6) 0.0181(6) 0.0211(7) 0.0063(5) 0.0027(5) 0.0049(5)
C11 0.0194(7) 0.0215(7) 0.0261(7) 0.0097(6) 0.0025(5) 0.0044(5)
C12 0.0234(7) 0.0190(7) 0.0358(8) 0.0084(6) 0.0010(6) 0.0010(5)
C13 0.0290(8) 0.0227(7) 0.0299(8) 0.0013(6) -0.0045(6) 0.0029(6)
C14 0.0276(8) 0.0295(8) 0.0203(7) 0.0056(6) 0.0012(6) 0.0081(6)
C15 0.0189(6) 0.0226(7) 0.0245(7) 0.0084(6) 0.0039(5) 0.0041(5)
C16 0.0294(8) 0.0228(7) 0.0269(7) 0.0125(6) 0.0144(6) 0.0070(6)
C17 0.0331(8) 0.0227(7) 0.0291(8) 0.0094(6) 0.0149(6) 0.0049(6)
C18 0.0355(9) 0.0328(8) 0.0265(8) 0.0114(6) 0.0151(7) 0.0101(7)
C19 0.0367(9) 0.0351(8) 0.0339(8) 0.0223(7) 0.0198(7) 0.0147(7)
C20 0.0305(8) 0.0236(7) 0.0400(9) 0.0176(6) 0.0184(7) 0.0084(6)
C21 0.0234(7) 0.0222(7) 0.0296(8) 0.0097(6) 0.0132(6) 0.0076(5)
C22 0.0394(9) 0.0263(8) 0.0452(10) 0.0025(7) 0.0223(8) -0.0062(7)
F1 0.0475(6) 0.0272(5) 0.0401(5) 0.0112(4) 0.0271(5) 0.0092(4)
F2 0.0456(6) 0.0217(5) 0.0650(7) 0.0005(5) 0.0188(5) 0.0115(4)
F3 0.0947(10) 0.0361(6) 0.0320(6) 0.0215(5) -0.0005(6) -0.0253(6)
F4 0.0599(7) 0.0320(5) 0.0238(5) 0.0075(4) 0.0174(5) -0.0073(5)
F5 0.0287(5) 0.0269(4) 0.0289(5) 0.0146(4) 0.0048(4) -0.0010(4)
F6 0.0364(5) 0.0219(5) 0.0489(6) 0.0116(4) 0.0001(4) -0.0070(4)
F7 0.0444(6) 0.0412(6) 0.0190(4) 0.0056(4) 0.0017(4) 0.0047(4)
F8 0.0305(5) 0.0292(5) 0.0231(4) 0.0106(4) 0.0067(4) -0.0010(4)

loop_
_atom_type_symbol
_atom_type_description
_atom_type_scat_dispersion_real
_atom_type_scat_dispersion_imag
_atom_type_scat_source
C C 0.0033 0.0016 'International Tables Vol C Tables 4.2.6.8 and 6.1.1.4'
H H 0.0000 0.0000 'International Tables Vol C Tables 4.2.6.8 and 6.1.1.4'
O O 0.0106 0.0060 'International Tables Vol C Tables 4.2.6.8 and 6.1.1.4'
F F 0.0171 0.0103 'International Tables Vol C Tables 4.2.6.8 and 6.1.1.4'
Cu Cu 0.3201 1.2651 'International Tables Vol C Tables 4.2.6.8 and 6.1.1.4'

loop_
_geom_angle_atom_site_label_1
_geom_angle_atom_site_label_2
_geom_angle_atom_site_label_3
_geom_angle
_geom_angle_site_symmetry_1
_geom_angle_site_symmetry_3
O2 Cu1 O2 179.999(1) . 2_575
O2 Cu1 O1 93.13(4) . .
O2 Cu1 O1 86.87(4) 2_575 .
O2 Cu1 O1 86.87(4) . 2_575
O2 Cu1 O1 93.13(4) 2_575 2_575
O1 Cu1 O1 180.0 . 2_575
O2 Cu1 O3 92.98(4) . .
O2 Cu1 O3 87.02(4) 2_575 .
O1 Cu1 O3 90.50(4) . .
O1 Cu1 O3 89.50(4) 2_575 .
C7 O1 Cu1 123.96(9) . .
C9 O2 Cu1 124.88(9) . .
C21 O3 C22 117.12(12) . .
C21 O3 Cu1 123.40(9) . .
C22 O3 Cu1 107.72(9) . .
F1 C1 C6 119.78(13) . .
F1 C1 C2 118.89(14) . .
C6 C1 C2 121.33(14) . .
F2 C2 C3 120.09(14) . .
F2 C2 C1 118.58(15) . .
C3 C2 C1 121.33(15) . .
C2 C3 C4 117.40(14) . .
C2 C3 H3 121.3 . .
C4 C3 H3 121.3 . .
F3 C4 C3 119.82(15) . .
F3 C4 C5 118.27(16) . .
C3 C4 C5 121.90(15) . .
F4 C5 C4 119.20(14) . .
F4 C5 C6 119.89(13) . .
C4 C5 C6 120.88(15) . .
C1 C6 C5 117.16(13) . .
C1 C6 C7 120.96(12) . .
C5 C6 C7 121.77(13) . .
O1 C7 C8 127.60(12) . .
O1 C7 C6 114.25(11) . .
C8 C7 C6 118.16(12) . .
C7 C8 C9 122.31(12) . .
C7 C8 H8 118.8 . .
C9 C8 H8 118.8 . .
O2 C9 C8 125.75(12) . .
O2 C9 C10 114.93(12) . .
C8 C9 C10 119.32(12) . .
C15 C10 C11 116.78(13) . .
C15 C10 C9 122.38(13) . .
C11 C10 C9 120.67(12) . .
F5 C11 C12 118.24(13) . .
F5 C11 C10 120.44(13) . .
C12 C11 C10 121.30(14) . .
F6 C12 C11 118.91(14) . .
F6 C12 C13 119.72(14) . .
C11 C12 C13 121.37(14) . .
C14 C13 C12 117.83(14) . .
C14 C13 H13 121.1 . .
C12 C13 H13 121.1 . .
F7 C14 C13 120.08(14) . .
F7 C14 C15 118.44(14) . .
C13 C14 C15 121.47(15) . .
F8 C15 C14 118.03(13) . .
F8 C15 C10 120.73(13) . .
C14 C15 C10 121.21(14) . .
C17 C16 C21 119.64(13) . .
C17 C16 H16 120.2 . .
C21 C16 H16 120.2 . .
C16 C17 C18 120.53(14) . .
C16 C17 H17 119.7 . .
C18 C17 H17 119.7 . .
C19 C18 C17 119.24(15) . .
C19 C18 H18 120.4 . .
C17 C18 H18 120.4 . .
C18 C19 C20 121.17(14) . .
C18 C19 H19 119.4 . .
C20 C19 H19 119.4 . .
C19 C20 C21 119.12(14) . .
C19 C20 H20 120.4 . .
C21 C20 H20 120.4 . .
O3 C21 C16 115.47(13) . .
O3 C21 C20 124.26(13) . .
C16 C21 C20 120.27(14) . .
O3 C22 H22A 109.5 . .
O3 C22 H22B 109.5 . .
H22A C22 H22B 109.5 . .
O3 C22 H22C 109.5 . .
H22A C22 H22C 109.5 . .
H22B C22 H22C 109.5 . .

loop_
_geom_bond_atom_site_label_1
_geom_bond_atom_site_label_2
_geom_bond_distance
_geom_bond_site_symmetry_2
Cu1 O2 1.9231(10) .
Cu1 O2 1.9231(10) 2_575
Cu1 O1 1.9255(10) .
Cu1 O1 1.9255(10) 2_575
Cu1 O3 2.6144(12) .
O1 C7 1.2717(16) .
O2 C9 1.2699(16) .
O3 C21 1.3815(18) .
O3 C22 1.4297(19) .
C1 F1 1.3406(18) .
C1 C6 1.384(2) .
C1 C2 1.384(2) .
C2 F2 1.347(2) .
C2 C3 1.371(3) .
C3 C4 1.375(3) .
C3 H3 0.9500 .
C4 F3 1.3492(19) .
C4 C5 1.380(2) .
C5 F4 1.3425(19) .
C5 C6 1.384(2) .
C6 C7 1.5042(18) .
C7 C8 1.3895(19) .
C8 C9 1.4014(19) .
C8 H8 0.9500 .
C9 C10 1.4968(19) .
C10 C15 1.394(2) .
C10 C11 1.395(2) .
C11 F5 1.3391(17) .
C11 C12 1.378(2) .
C12 F6 1.3453(18) .
C12 C13 1.380(2) .
C13 C14 1.374(2) .
C13 H13 0.9500 .
C14 F7 1.3485(18) .
C14 C15 1.381(2) .
C15 F8 1.3408(17) .
C16 C17 1.387(2) .
C16 C21 1.391(2) .
C16 H16 0.9500 .
C17 C18 1.392(2) .
C17 H17 0.9500 .
C18 C19 1.380(2) .
C18 H18 0.9500 .
C19 C20 1.391(2) .
C19 H19 0.9500 .
C20 C21 1.393(2) .
C20 H20 0.9500 .
C22 H22A 0.9800 .
C22 H22B 0.9800 .
C22 H22C 0.9800 .

loop_
_geom_torsion_atom_site_label_1
_geom_torsion_atom_site_label_2
_geom_torsion_atom_site_label_3
_geom_torsion_atom_site_label_4
_geom_torsion
_geom_torsion_site_symmetry_1
O2 Cu1 O1 C7 11.98(11) .
O2 Cu1 O1 C7 -168.02(11) 2_575
O1 Cu1 O1 C7 -41(46) 2_575
O3 Cu1 O1 C7 104.99(11) .
O2 Cu1 O2 C9 -135(29) 2_575
O1 Cu1 O2 C9 -16.92(11) .
O1 Cu1 O2 C9 163.08(11) 2_575
O3 Cu1 O2 C9 -107.58(10) .
O2 Cu1 O3 C21 172.48(10) .
O2 Cu1 O3 C21 -7.53(10) 2_575
O1 Cu1 O3 C21 79.31(10) .
O1 Cu1 O3 C21 -100.69(10) 2_575
O2 Cu1 O3 C22 -45.91(11) .
O2 Cu1 O3 C22 134.09(11) 2_575
O1 Cu1 O3 C22 -139.07(11) .
O1 Cu1 O3 C22 40.93(11) 2_575
F1 C1 C2 F2 -0.7(2) .
C6 C1 C2 F2 179.71(13) .
F1 C1 C2 C3 -179.87(14) .
C6 C1 C2 C3 0.5(2) .
F2 C2 C3 C4 -179.68(14) .
C1 C2 C3 C4 -0.5(2) .
C2 C3 C4 F3 179.01(15) .
C2 C3 C4 C5 -0.2(2) .
F3 C4 C5 F4 -0.3(2) .
C3 C4 C5 F4 178.90(14) .
F3 C4 C5 C6 -178.36(14) .
C3 C4 C5 C6 0.8(2) .
F1 C1 C6 C5 -179.47(13) .
C2 C1 C6 C5 0.1(2) .
F1 C1 C6 C7 4.3(2) .
C2 C1 C6 C7 -176.12(13) .
F4 C5 C6 C1 -178.85(13) .
C4 C5 C6 C1 -0.8(2) .
F4 C5 C6 C7 -2.6(2) .
C4 C5 C6 C7 175.44(14) .
Cu1 O1 C7 C8 -3.58(19) .
Cu1 O1 C7 C6 176.70(8) .
C1 C6 C7 O1 60.16(17) .
C5 C6 C7 O1 -115.92(15) .
C1 C6 C7 C8 -119.60(15) .
C5 C6 C7 C8 64.32(18) .
O1 C7 C8 C9 -5.5(2) .
C6 C7 C8 C9 174.22(12) .
Cu1 O2 C9 C8 13.68(19) .
Cu1 O2 C9 C10 -166.97(8) .
C7 C8 C9 O2 -0.1(2) .
C7 C8 C9 C10 -179.38(12) .
O2 C9 C10 C15 136.71(13) .
C8 C9 C10 C15 -43.90(19) .
O2 C9 C10 C11 -38.32(18) .
C8 C9 C10 C11 141.08(14) .
C15 C10 C11 F5 177.23(12) .
C9 C10 C11 F5 -7.5(2) .
C15 C10 C11 C12 -1.1(2) .
C9 C10 C11 C12 174.18(13) .
F5 C11 C12 F6 1.5(2) .
C10 C11 C12 F6 179.93(13) .
F5 C11 C12 C13 -178.70(13) .
C10 C11 C12 C13 -0.3(2) .
F6 C12 C13 C14 -179.42(14) .
C11 C12 C13 C14 0.8(2) .
C12 C13 C14 F7 -179.60(14) .
C12 C13 C14 C15 0.1(2) .
F7 C14 C15 F8 0.1(2) .
C13 C14 C15 F8 -179.63(13) .
F7 C14 C15 C10 178.12(12) .
C13 C14 C15 C10 -1.6(2) .
C11 C10 C15 F8 -179.97(12) .
C9 C10 C15 F8 4.8(2) .
C11 C10 C15 C14 2.1(2) .
C9 C10 C15 C14 -173.16(13) .
C21 C16 C17 C18 1.2(2) .
C16 C17 C18 C19 0.4(2) .
C17 C18 C19 C20 -1.4(2) .
C18 C19 C20 C21 0.7(2) .
C22 O3 C21 C16 174.99(14) .
Cu1 O3 C21 C16 -46.66(16) .
C22 O3 C21 C20 -5.3(2) .
Cu1 O3 C21 C20 133.01(12) .
C17 C16 C21 O3 177.75(13) .
C17 C16 C21 C20 -1.9(2) .
C19 C20 C21 O3 -178.66(14) .
C19 C20 C21 C16 1.0(2) .
